data_7233721
loop_
_publ_author_name
'Carrie Y. K. Chan'
'Jacky W. Y. Lam'
'Zujin Zhao'
'Shuming Chen'
'Ping Lu'
'Herman H. Y. Sung'
'Hoi Sing Kwok'
'Yuguang Ma'
'Ian D. Williams'
'Ben Zhong Tang'

_publ_section_title
;
 Aggregation-induced emission, mechanochromism and blue
 electroluminescence of carbazole and triphenylamine-substituted ethenes
;
_journal_name_full 'Journal of Materials Chemistry C'
_journal_page_first 4320
_journal_page_last 4327
_journal_paper_doi 10.1039/C4TC00097H
_journal_volume 2
_journal_year 2014
_chemical_formula_moiety 'C38 H29 N'
_chemical_formula_sum 'C38 H29 N'
_chemical_formula_weight 499.62
_space_group_IT_number 2
_space_group_name_Hall '-P 1'
_space_group_name_H-M_alt 'P -1'
_symmetry_cell_setting triclinic
_symmetry_space_group_name_H-M 'P -1'
_atom_sites_solution_hydrogens geom
_atom_sites_solution_primary direct
_atom_sites_solution_secondary difmap
_cell_angle_alpha 98.178(4)
_cell_angle_beta 98.136(5)
_cell_angle_gamma 108.704(5)
_cell_formula_units_Z 2
_cell_length_a 10.9230(6)
_cell_length_b 11.5156(6)
_cell_length_c 12.0082(7)
_cell_measurement_reflns_used 5528
_cell_measurement_temperature 173
_cell_measurement_theta_max 71.3422
_cell_measurement_theta_min 3.7921
_cell_volume 1387.63(14)
_computing_cell_refinement
;
CrysAlisPro, Oxford Diffraction Ltd.,
Version 1.171.34.40 (release 27-08-2010 CrysAlis171 .NET)
(compiled Aug 27 2010,11:50:40)
;
_computing_data_collection
;
CrysAlisPro, Oxford Diffraction Ltd.,
Version 1.171.34.40 (release 27-08-2010 CrysAlis171 .NET)
(compiled Aug 27 2010,11:50:40)
;
_computing_data_reduction
;
CrysAlisPro, Oxford Diffraction Ltd.,
Version 1.171.34.40 (release 27-08-2010 CrysAlis171 .NET)
(compiled Aug 27 2010,11:50:40)
;
_computing_molecular_graphics
;
O. V. Dolomanov, L. J. Bourhis, R. J. Gildea, J. A. K. Howard and H. Puschmann,
OLEX2: a complete structure solution, refinement and analysis program.
J. Appl. Cryst. (2009). 42, 339-341.
;
_computing_publication_material
;
O. V. Dolomanov, L. J. Bourhis, R. J. Gildea, J. A. K. Howard and H. Puschmann,
OLEX2: a complete structure solution, refinement and analysis program.
J. Appl. Cryst. (2009). 42, 339-341.
;
_computing_structure_refinement 'SHELXL-97 (Sheldrick, 1997)'
_computing_structure_solution 'smtbx-flip (Bourhis, 2008)'
_diffrn_ambient_temperature 173
_diffrn_detector_area_resol_mean 15.9578
_diffrn_measured_fraction_theta_full 0.990
_diffrn_measured_fraction_theta_max 0.990
_diffrn_measurement_details
;
#__ type_ start__ end____ width___ exp.time_
  1 omega   47.00   83.00   1.0000   20.0000
omega____ theta____ kappa____ phi______ frames
    -      110.0000  -50.0000  150.0000 36
#__ type_ start__ end____ width___ exp.time_
  2 omega   24.00   70.00   1.0000    3.0000
omega____ theta____ kappa____ phi______ frames
    -        0.0000   77.0000   90.0000 46
#__ type_ start__ end____ width___ exp.time_
  3 omega -125.00  -25.00   1.0000   10.0000
omega____ theta____ kappa____ phi______ frames
    -      -55.0000  -77.0000   30.0000 100
#__ type_ start__ end____ width___ exp.time_
  4 omega   82.00  117.00   1.0000   10.0000
omega____ theta____ kappa____ phi______ frames
    -       55.0000   96.0000   63.0000 35
#__ type_ start__ end____ width___ exp.time_
  5 omega   78.00  120.00   1.0000   10.0000
omega____ theta____ kappa____ phi______ frames
    -       55.0000  125.0000   90.0000 42
#__ type_ start__ end____ width___ exp.time_
  6 omega  -86.00  -43.00   1.0000   20.0000
omega____ theta____ kappa____ phi______ frames
    -      -64.0000  -57.0000   31.0000 43
#__ type_ start__ end____ width___ exp.time_
  7 omega  -83.00    5.00   1.0000   20.0000
omega____ theta____ kappa____ phi______ frames
    -      -64.0000   50.0000 -180.0000 88
#__ type_ start__ end____ width___ exp.time_
  8 omega -107.00  -28.00   1.0000   20.0000
omega____ theta____ kappa____ phi______ frames
    -      -64.0000  111.0000  -90.0000 79
#__ type_ start__ end____ width___ exp.time_
  9 omega   42.00   71.00   1.0000   20.0000
omega____ theta____ kappa____ phi______ frames
    -      110.0000  -25.0000 -150.0000 29
#__ type_ start__ end____ width___ exp.time_
 10 omega   40.00   83.00   1.0000   20.0000
omega____ theta____ kappa____ phi______ frames
    -      110.0000  -50.0000   30.0000 43
#__ type_ start__ end____ width___ exp.time_
 11 omega   38.00  124.00   1.0000   20.0000
omega____ theta____ kappa____ phi______ frames
    -      110.0000  -93.0000    0.0000 86
#__ type_ start__ end____ width___ exp.time_
 12 omega   39.00   65.00   1.0000   20.0000
omega____ theta____ kappa____ phi______ frames
    -      110.0000  -25.0000  -90.0000 26
#__ type_ start__ end____ width___ exp.time_
 13 omega   39.00   72.00   1.0000   20.0000
omega____ theta____ kappa____ phi______ frames
    -      110.0000  -25.0000   90.0000 33
#__ type_ start__ end____ width___ exp.time_
 14 omega   60.00  161.00   1.0000   20.0000
omega____ theta____ kappa____ phi______ frames
    -      110.0000    0.0000  -90.0000 101
#__ type_ start__ end____ width___ exp.time_
 15 omega   45.00   75.00   1.0000   20.0000
omega____ theta____ kappa____ phi______ frames
    -      110.0000  -50.0000  120.0000 30
#__ type_ start__ end____ width___ exp.time_
 16 omega   38.00   70.00   1.0000   20.0000
omega____ theta____ kappa____ phi______ frames
    -      110.0000  -25.0000 -180.0000 32
#__ type_ start__ end____ width___ exp.time_
 17 omega   40.00   74.00   1.0000   20.0000
omega____ theta____ kappa____ phi______ frames
    -      110.0000  -50.0000  -30.0000 34
#__ type_ start__ end____ width___ exp.time_
 18 omega   49.00   82.00   1.0000   20.0000
omega____ theta____ kappa____ phi______ frames
    -      110.0000  -50.0000 -120.0000 33
#__ type_ start__ end____ width___ exp.time_
 19 omega   78.00  126.00   1.0000   20.0000
omega____ theta____ kappa____ phi______ frames
    -      110.0000   25.0000  150.0000 48
#__ type_ start__ end____ width___ exp.time_
 20 omega  137.00  175.00   1.0000   20.0000
omega____ theta____ kappa____ phi______ frames
    -      110.0000   25.0000  150.0000 38
#__ type_ start__ end____ width___ exp.time_
 21 omega   42.00   72.00   1.0000   20.0000
omega____ theta____ kappa____ phi______ frames
    -      110.0000  -25.0000 -120.0000 30
#__ type_ start__ end____ width___ exp.time_
 22 omega   43.00   69.00   1.0000   20.0000
omega____ theta____ kappa____ phi______ frames
    -      110.0000  -50.0000    0.0000 26
#__ type_ start__ end____ width___ exp.time_
 23 omega   38.00  129.00   1.0000   20.0000
omega____ theta____ kappa____ phi______ frames
    -      110.0000  -93.0000  135.0000 91
#__ type_ start__ end____ width___ exp.time_
 24 omega   40.00  112.00   1.0000   20.0000
omega____ theta____ kappa____ phi______ frames
    -      110.0000  -92.0000 -103.0000 72
#__ type_ start__ end____ width___ exp.time_
 25 omega  -30.00   70.00   1.0000    3.0000
omega____ theta____ kappa____ phi______ frames
    -        0.0000   77.0000    0.0000 100
#__ type_ start__ end____ width___ exp.time_
 26 omega -125.00  -25.00   1.0000   10.0000
omega____ theta____ kappa____ phi______ frames
    -      -55.0000  -77.0000  150.0000 100
#__ type_ start__ end____ width___ exp.time_
 27 omega -125.00  -25.00   1.0000   10.0000
omega____ theta____ kappa____ phi______ frames
    -      -55.0000  -77.0000 -120.0000 100
#__ type_ start__ end____ width___ exp.time_
 28 omega  -30.00   -5.00   1.0000    3.0000
omega____ theta____ kappa____ phi______ frames
    -        0.0000   77.0000   90.0000 25
;
_diffrn_measurement_device 'kappa diffractometer'
_diffrn_measurement_device_type 'Xcalibur, Sapphire3, Gemini ultra'
_diffrn_measurement_method '\w scans'
_diffrn_orient_matrix_UB_11 0.0691900000
_diffrn_orient_matrix_UB_12 0.0727287000
_diffrn_orient_matrix_UB_13 0.1227662000
_diffrn_orient_matrix_UB_21 0.1263635000
_diffrn_orient_matrix_UB_22 -0.0260849000
_diffrn_orient_matrix_UB_23 -0.0179280000
_diffrn_orient_matrix_UB_31 0.0483421000
_diffrn_orient_matrix_UB_32 0.1216992000
_diffrn_orient_matrix_UB_33 -0.0458573000
_diffrn_radiation_monochromator mirror
_diffrn_radiation_probe x-ray
_diffrn_radiation_source 'Enhance Ultra (Cu) X-ray Source'
_diffrn_radiation_type CuK\a
_diffrn_radiation_wavelength 1.5418
_diffrn_reflns_av_R_equivalents 0.0614
_diffrn_reflns_av_unetI/netI 0.0482
_diffrn_reflns_limit_h_max 13
_diffrn_reflns_limit_h_min -13
_diffrn_reflns_limit_k_max 13
_diffrn_reflns_limit_k_min -10
_diffrn_reflns_limit_l_max 13
_diffrn_reflns_limit_l_min -14
_diffrn_reflns_number 9505
_diffrn_reflns_theta_full 66.50
_diffrn_reflns_theta_max 67.49
_diffrn_reflns_theta_min 3.80
_diffrn_source 'sealed X-ray tube'
_diffrn_source_target Cu
_exptl_absorpt_coefficient_mu 0.520
_exptl_absorpt_correction_T_max 1.00
_exptl_absorpt_correction_T_min 0.65
_exptl_absorpt_correction_type multi-scan
_exptl_absorpt_process_details
;
CrysAlisPro, Oxford Diffraction Ltd.,
Version 1.171.34.40 (release 27-08-2010 CrysAlis171 .NET)
(compiled Aug 27 2010,11:50:40)
Empirical absorption correction using spherical harmonics,
 implemented in SCALE3 ABSPACK scaling algorithm.
;
_exptl_crystal_colour colourless
_exptl_crystal_density_diffrn 1.196
_exptl_crystal_density_method 'not measured'
_exptl_crystal_description block
_exptl_crystal_F_000 528
_exptl_crystal_size_max 0.35
_exptl_crystal_size_mid 0.28
_exptl_crystal_size_min 0.16
_refine_diff_density_max 0.204
_refine_diff_density_min -0.213
_refine_diff_density_rms 0.041
_refine_ls_extinction_method none
_refine_ls_goodness_of_fit_ref 0.991
_refine_ls_hydrogen_treatment constr
_refine_ls_matrix_type full
_refine_ls_number_parameters 352
_refine_ls_number_reflns 4949
_refine_ls_number_restraints 0
_refine_ls_restrained_S_all 0.991
_refine_ls_R_factor_all 0.0518
_refine_ls_R_factor_gt 0.0472
_refine_ls_shift/su_max 0.001
_refine_ls_shift/su_mean 0.000
_refine_ls_structure_factor_coef Fsqd
_refine_ls_weighting_details 'calc w=1/[\s^2^(Fo^2^)+(0.0819P)^2^+0.2579P] where P=(Fo^2^+2Fc^2^)/3'
_refine_ls_weighting_scheme calc
_refine_ls_wR_factor_gt 0.1322
_refine_ls_wR_factor_ref 0.1373
_reflns_number_gt 4406
_reflns_number_total 4949
_reflns_threshold_expression >2sigma(I)
_cod_data_source_file 1000003.cif
_cod_data_source_block PCOD1000003
_cod_original_cell_volume 1387.63(13)
_cod_database_code 7233721
_reflns_odcompleteness_completeness 65.32
_reflns_odcompleteness_iscentric 0
_reflns_odcompleteness_theta 68.13

loop_
_space_group_symop_id
_space_group_symop_operation_xyz
1 'x, y, z'
2 '-x, -y, -z'

loop_
_atom_site_label
_atom_site_type_symbol
_atom_site_fract_x
_atom_site_fract_y
_atom_site_fract_z
_atom_site_U_iso_or_equiv
_atom_site_adp_type
_atom_site_occupancy
_atom_site_symmetry_multiplicity
_atom_site_calc_flag
_atom_site_refinement_flags
_atom_site_disorder_assembly
_atom_site_disorder_group
N1 N 0.29174(13) 0.17389(11) 0.94189(11) 0.0407(3) Uani 1 1 d . . .
C1 C 0.56796(13) 0.26922(11) 0.57489(11) 0.0310(3) Uani 1 1 d . . .
C2 C 0.49956(14) 0.25494(12) 0.46717(11) 0.0319(3) Uani 1 1 d . . .
C11 C 0.50017(13) 0.23907(12) 0.67235(11) 0.0297(3) Uani 1 1 d . . .
C12 C 0.40274(14) 0.12357(12) 0.66690(12) 0.0342(3) Uani 1 1 d . . .
H12 H 0.3823 0.0589 0.6013 0.041 Uiso 1 1 calc R . .
C13 C 0.33555(13) 0.10204(12) 0.75584(12) 0.0343(3) Uani 1 1 d . . .
H13 H 0.2698 0.0228 0.7504 0.041 Uiso 1 1 calc R . .
C14 C 0.36316(13) 0.19498(12) 0.85288(11) 0.0306(3) Uani 1 1 d . . .
C15 C 0.46453(13) 0.30905(12) 0.86125(11) 0.0330(3) Uani 1 1 d . . .
H15 H 0.4873 0.3725 0.9282 0.040 Uiso 1 1 calc R . .
C16 C 0.53184(13) 0.32979(12) 0.77244(11) 0.0317(3) Uani 1 1 d . . .
H16 H 0.6010 0.4074 0.7798 0.038 Uiso 1 1 calc R . .
C21 C 0.35222(14) 0.21247(12) 0.43890(11) 0.0339(3) Uani 1 1 d . . .
C22 C 0.28274(16) 0.11042(14) 0.34989(12) 0.0418(3) Uani 1 1 d . . .
H22 H 0.3297 0.0708 0.3063 0.050 Uiso 1 1 calc R . .
C23 C 0.14611(18) 0.06589(17) 0.32413(16) 0.0552(4) Uani 1 1 d . . .
H23 H 0.0998 -0.0046 0.2640 0.066 Uiso 1 1 calc R . .
C24 C 0.07743(18) 0.1243(2) 0.38611(18) 0.0624(5) Uani 1 1 d . . .
H24 H -0.0163 0.0934 0.3693 0.075 Uiso 1 1 calc R . .
C25 C 0.14479(18) 0.22756(19) 0.47230(17) 0.0575(4) Uani 1 1 d . . .
H25 H 0.0972 0.2685 0.5136 0.069 Uiso 1 1 calc R . .
C26 C 0.28149(16) 0.27212(14) 0.49921(13) 0.0427(3) Uani 1 1 d . . .
H26 H 0.3271 0.3433 0.5588 0.051 Uiso 1 1 calc R . .
C31 C 0.71521(13) 0.31970(12) 0.60510(11) 0.0320(3) Uani 1 1 d . . .
C32 C 0.78269(15) 0.25180(14) 0.65802(13) 0.0404(3) Uani 1 1 d . . .
H32 H 0.7344 0.1734 0.6741 0.048 Uiso 1 1 calc R . .
C33 C 0.91897(16) 0.29666(16) 0.68762(15) 0.0487(4) Uani 1 1 d . . .
H33 H 0.9636 0.2484 0.7223 0.058 Uiso 1 1 calc R . .
C34 C 0.99041(16) 0.41167(16) 0.66682(14) 0.0474(4) Uani 1 1 d . . .
H34 H 1.0840 0.4428 0.6874 0.057 Uiso 1 1 calc R . .
C35 C 0.92468(15) 0.48092(14) 0.61581(13) 0.0431(4) Uani 1 1 d . . .
H35 H 0.9734 0.5604 0.6022 0.052 Uiso 1 1 calc R . .
C36 C 0.78846(14) 0.43544(12) 0.58441(11) 0.0362(3) Uani 1 1 d . . .
H36 H 0.7445 0.4835 0.5485 0.043 Uiso 1 1 calc R . .
C41 C 0.56627(14) 0.27974(12) 0.36815(11) 0.0330(3) Uani 1 1 d . . .
C42 C 0.65592(16) 0.22402(13) 0.33893(13) 0.0423(4) Uani 1 1 d . . .
H42 H 0.6782 0.1697 0.3842 0.051 Uiso 1 1 calc R . .
C43 C 0.71332(17) 0.24657(14) 0.24450(14) 0.0484(4) Uani 1 1 d . . .
H43 H 0.7742 0.2076 0.2254 0.058 Uiso 1 1 calc R . .
C44 C 0.68187(17) 0.32579(14) 0.17828(13) 0.0483(4) Uani 1 1 d . . .
H44 H 0.7207 0.3409 0.1134 0.058 Uiso 1 1 calc R . .
C45 C 0.59403(17) 0.38271(14) 0.20680(13) 0.0462(4) Uani 1 1 d . . .
H45 H 0.5739 0.4386 0.1624 0.055 Uiso 1 1 calc R . .
C46 C 0.53488(15) 0.35874(13) 0.29995(12) 0.0384(3) Uani 1 1 d . . .
H46 H 0.4724 0.3964 0.3175 0.046 Uiso 1 1 calc R . .
C51 C 0.24503(13) 0.26406(12) 0.99478(12) 0.0311(3) Uani 1 1 d . . .
C52 C 0.20921(13) 0.34754(13) 0.93423(12) 0.0355(3) Uani 1 1 d . . .
H52 H 0.2191 0.3461 0.8568 0.043 Uiso 1 1 calc R . .
C53 C 0.15930(14) 0.43226(13) 0.98773(14) 0.0396(3) Uani 1 1 d . . .
H53 H 0.1354 0.4886 0.9462 0.047 Uiso 1 1 calc R . .
C54 C 0.14358(14) 0.43640(13) 1.10029(14) 0.0417(3) Uani 1 1 d . . .
H54 H 0.1095 0.4950 1.1361 0.050 Uiso 1 1 calc R . .
C55 C 0.17853(15) 0.35342(13) 1.16012(13) 0.0405(3) Uani 1 1 d . . .
H55 H 0.1677 0.3548 1.2374 0.049 Uiso 1 1 calc R . .
C56 C 0.22897(13) 0.26876(13) 1.10816(12) 0.0352(3) Uani 1 1 d . . .
H56 H 0.2530 0.2130 1.1504 0.042 Uiso 1 1 calc R . .
C61 C 0.27077(13) 0.05958(12) 0.98344(11) 0.0293(3) Uani 1 1 d . . .
C62 C 0.14476(14) -0.02813(14) 0.96362(12) 0.0379(3) Uani 1 1 d . . .
H62 H 0.0728 -0.0140 0.9206 0.045 Uiso 1 1 calc R . .
C63 C 0.12441(15) -0.13672(14) 1.00694(14) 0.0446(4) Uani 1 1 d . . .
H63 H 0.0379 -0.1965 0.9944 0.054 Uiso 1 1 calc R . .
C64 C 0.22838(17) -0.15849(13) 1.06789(13) 0.0421(4) Uani 1 1 d . . .
H64 H 0.2138 -0.2336 1.0965 0.051 Uiso 1 1 calc R . .
C65 C 0.35351(15) -0.07149(15) 1.08751(13) 0.0417(3) Uani 1 1 d . . .
H65 H 0.4254 -0.0865 1.1297 0.050 Uiso 1 1 calc R . .
C66 C 0.37499(13) 0.03857(13) 1.04570(12) 0.0361(3) Uani 1 1 d . . .
H66 H 0.4613 0.0991 1.0600 0.043 Uiso 1 1 calc R . .

loop_
_atom_site_aniso_label
_atom_site_aniso_U_11
_atom_site_aniso_U_22
_atom_site_aniso_U_33
_atom_site_aniso_U_23
_atom_site_aniso_U_13
_atom_site_aniso_U_12
N1 0.0537(8) 0.0384(6) 0.0497(7) 0.0271(6) 0.0353(6) 0.0239(6)
C1 0.0359(7) 0.0277(6) 0.0321(6) 0.0119(5) 0.0135(5) 0.0091(5)
C2 0.0388(7) 0.0275(6) 0.0324(7) 0.0116(5) 0.0142(6) 0.0102(5)
C11 0.0303(6) 0.0305(6) 0.0312(6) 0.0138(5) 0.0116(5) 0.0088(5)
C12 0.0405(7) 0.0287(6) 0.0328(7) 0.0112(5) 0.0120(6) 0.0069(5)
C13 0.0344(7) 0.0289(6) 0.0402(7) 0.0166(5) 0.0136(6) 0.0051(5)
C14 0.0323(7) 0.0338(6) 0.0347(7) 0.0187(5) 0.0160(5) 0.0147(5)
C15 0.0343(7) 0.0332(7) 0.0324(7) 0.0097(5) 0.0122(5) 0.0095(5)
C16 0.0292(6) 0.0302(6) 0.0340(7) 0.0109(5) 0.0098(5) 0.0043(5)
C21 0.0397(7) 0.0329(6) 0.0322(6) 0.0164(5) 0.0127(5) 0.0105(5)
C22 0.0483(9) 0.0382(7) 0.0370(7) 0.0130(6) 0.0110(6) 0.0089(6)
C23 0.0506(10) 0.0496(9) 0.0521(9) 0.0153(7) 0.0012(8) 0.0011(7)
C24 0.0358(9) 0.0755(12) 0.0717(12) 0.0287(10) 0.0072(8) 0.0092(8)
C25 0.0503(10) 0.0727(12) 0.0629(11) 0.0251(9) 0.0204(8) 0.0304(9)
C26 0.0456(8) 0.0449(8) 0.0425(8) 0.0133(6) 0.0123(6) 0.0189(7)
C31 0.0359(7) 0.0325(6) 0.0287(6) 0.0095(5) 0.0147(5) 0.0085(5)
C32 0.0410(8) 0.0390(7) 0.0452(8) 0.0181(6) 0.0156(6) 0.0122(6)
C33 0.0424(9) 0.0543(9) 0.0553(9) 0.0176(7) 0.0144(7) 0.0201(7)
C34 0.0333(7) 0.0563(9) 0.0483(9) 0.0063(7) 0.0162(6) 0.0082(7)
C35 0.0439(8) 0.0398(8) 0.0407(8) 0.0081(6) 0.0225(6) 0.0022(6)
C36 0.0436(8) 0.0328(7) 0.0324(7) 0.0104(5) 0.0172(6) 0.0078(6)
C41 0.0378(7) 0.0281(6) 0.0300(6) 0.0081(5) 0.0117(5) 0.0042(5)
C42 0.0572(9) 0.0337(7) 0.0418(8) 0.0133(6) 0.0237(7) 0.0151(6)
C43 0.0579(10) 0.0370(8) 0.0510(9) 0.0074(7) 0.0306(8) 0.0099(7)
C44 0.0598(10) 0.0368(8) 0.0374(8) 0.0086(6) 0.0239(7) -0.0044(7)
C45 0.0569(9) 0.0405(8) 0.0360(8) 0.0183(6) 0.0122(7) 0.0044(7)
C46 0.0409(8) 0.0373(7) 0.0343(7) 0.0132(6) 0.0086(6) 0.0070(6)
C51 0.0276(6) 0.0302(6) 0.0394(7) 0.0140(5) 0.0148(5) 0.0088(5)
C52 0.0343(7) 0.0356(7) 0.0426(7) 0.0201(6) 0.0173(6) 0.0110(6)
C53 0.0329(7) 0.0311(7) 0.0599(9) 0.0202(6) 0.0167(6) 0.0102(6)
C54 0.0368(7) 0.0288(7) 0.0586(9) 0.0054(6) 0.0178(7) 0.0083(6)
C55 0.0416(8) 0.0377(7) 0.0384(7) 0.0035(6) 0.0131(6) 0.0084(6)
C56 0.0336(7) 0.0362(7) 0.0375(7) 0.0129(5) 0.0103(6) 0.0106(6)
C61 0.0324(7) 0.0309(6) 0.0318(6) 0.0148(5) 0.0172(5) 0.0123(5)
C62 0.0274(7) 0.0470(8) 0.0405(7) 0.0157(6) 0.0087(5) 0.0109(6)
C63 0.0363(8) 0.0366(7) 0.0536(9) 0.0122(6) 0.0163(7) -0.0016(6)
C64 0.0601(10) 0.0320(7) 0.0443(8) 0.0191(6) 0.0280(7) 0.0171(7)
C65 0.0450(8) 0.0510(8) 0.0412(8) 0.0212(6) 0.0126(6) 0.0260(7)
C66 0.0253(6) 0.0371(7) 0.0446(8) 0.0122(6) 0.0107(6) 0.0060(5)

loop_
_atom_type_symbol
_atom_type_description
_atom_type_scat_dispersion_real
_atom_type_scat_dispersion_imag
_atom_type_scat_source
C C 0.0181 0.0091 'International Tables Vol C Tables 4.2.6.8 and 6.1.1.4'
H H 0.0000 0.0000 'International Tables Vol C Tables 4.2.6.8 and 6.1.1.4'
N N 0.0311 0.0180 'International Tables Vol C Tables 4.2.6.8 and 6.1.1.4'

loop_
_geom_angle_atom_site_label_1
_geom_angle_atom_site_label_2
_geom_angle_atom_site_label_3
_geom_angle
_geom_angle_site_symmetry_1
_geom_angle_site_symmetry_3
C1 C2 C21 122.48(12) . .
C1 C2 C41 122.32(13) . .
C2 C1 C11 121.93(12) . .
C2 C1 C31 122.63(11) . .
C12 C11 C1 122.63(12) . .
C12 C13 C14 120.84(12) . .
C13 C12 C11 120.98(12) . .
C13 C14 N1 120.66(12) . .
C13 C14 C15 118.54(12) . .
C14 N1 C61 119.26(10) . .
C15 C14 N1 120.80(12) . .
C15 C16 C11 121.36(12) . .
C16 C11 C1 119.53(11) . .
C16 C11 C12 117.82(11) . .
C16 C15 C14 120.33(12) . .
C22 C21 C2 119.38(13) . .
C22 C21 C26 118.64(14) . .
C23 C22 C21 120.86(15) . .
C24 C23 C22 119.80(17) . .
C24 C25 C26 120.52(17) . .
C25 C24 C23 120.03(16) . .
C25 C26 C21 120.10(15) . .
C26 C21 C2 121.97(13) . .
C31 C1 C11 115.41(11) . .
C32 C31 C1 119.79(12) . .
C32 C31 C36 118.26(13) . .
C33 C32 C31 121.02(14) . .
C34 C33 C32 120.13(15) . .
C34 C35 C36 120.53(14) . .
C35 C34 C33 119.49(15) . .
C35 C36 C31 120.55(14) . .
C36 C31 C1 121.94(12) . .
C41 C2 C21 115.19(11) . .
C42 C41 C2 122.46(12) . .
C42 C41 C46 118.36(12) . .
C43 C42 C41 120.91(14) . .
C44 C43 C42 120.02(15) . .
C44 C45 C46 120.33(14) . .
C45 C44 C43 119.76(13) . .
C45 C46 C41 120.59(14) . .
C46 C41 C2 119.15(12) . .
C51 N1 C14 122.01(10) . .
C51 N1 C61 118.67(10) . .
C52 C51 N1 121.32(12) . .
C53 C52 C51 119.83(13) . .
C53 C54 C55 118.80(13) . .
C54 C53 C52 121.39(13) . .
C55 C56 C51 120.98(13) . .
C56 C51 N1 120.14(11) . .
C56 C51 C52 118.49(12) . .
C56 C55 C54 120.51(13) . .
C61 C62 C63 119.55(13) . .
C61 C66 C65 119.86(13) . .
C62 C61 N1 119.78(13) . .
C63 C64 C65 119.95(13) . .
C64 C63 C62 120.51(13) . .
C64 C65 C66 120.09(14) . .
C66 C61 N1 120.17(12) . .
C66 C61 C62 120.02(12) . .

loop_
_geom_bond_atom_site_label_1
_geom_bond_atom_site_label_2
_geom_bond_distance
_geom_bond_site_symmetry_2
N1 C14 1.4136(16) .
N1 C51 1.4091(17) .
N1 C61 1.4352(16) .
C1 C2 1.3585(19) .
C1 C11 1.4948(16) .
C1 C31 1.4939(19) .
C2 C21 1.4960(19) .
C2 C41 1.4949(17) .
C11 C12 1.3977(18) .
C11 C16 1.3961(19) .
C12 C13 1.3860(18) .
C13 C14 1.390(2) .
C14 C15 1.3999(18) .
C15 C16 1.3844(18) .
C21 C22 1.393(2) .
C21 C26 1.397(2) .
C22 C23 1.385(2) .
C23 C24 1.382(3) .
C24 C25 1.378(3) .
C25 C26 1.386(2) .
C31 C32 1.392(2) .
C31 C36 1.3946(18) .
C32 C33 1.383(2) .
C33 C34 1.383(2) .
C34 C35 1.381(2) .
C35 C36 1.384(2) .
C41 C42 1.389(2) .
C41 C46 1.3959(19) .
C42 C43 1.388(2) .
C43 C44 1.383(2) .
C44 C45 1.378(3) .
C45 C46 1.387(2) .
C51 C52 1.4020(18) .
C51 C56 1.3929(19) .
C52 C53 1.387(2) .
C53 C54 1.383(2) .
C54 C55 1.388(2) .
C55 C56 1.383(2) .
C61 C62 1.3851(19) .
C61 C66 1.3786(19) .
C62 C63 1.387(2) .
C63 C64 1.374(2) .
C64 C65 1.375(2) .
C65 C66 1.392(2) .
